data_2228406
loop_
_publ_author_name
'Gao, Peng'
'Liu, Ji-Zhong'
'Zhang, Zhong'
'Huang, Zhong-Jing'

_publ_section_title
;
 Diaquabis[2-(5-isopropyl-5-methyl-4-oxo-4,5-dihydro-1<i>H</i>-imidazol-2-yl-\k<i>N</i>^3^)nicotinato-\k<i>N</i>]manganese(II)
;
_journal_coeditor_code HY2382
_journal_issue 12
_journal_name_full 'Acta Crystallographica Section E'
_journal_page_first m1668
_journal_paper_doi 10.1107/S1600536810048506
_journal_volume 66
_journal_year 2010
_chemical_formula_iupac '[Mn (C13 H14 N3 O3)2 (H2 O)2]'
_chemical_formula_moiety 'C26 H32 Mn N6 O8'
_chemical_formula_sum 'C26 H32 Mn N6 O8'
_chemical_formula_weight 611.52
_chemical_name_systematic
;
Diaquabis[2-(5-isopropyl-5-methyl-4-oxo-4,5-dihydro-1<i>H</i>-
imidazol-2-yl-\k<i>N</i>^3^)nicotinato-\k<i>N</i>]manganese(II)
;
_space_group_IT_number 61
_symmetry_cell_setting orthorhombic
_symmetry_space_group_name_Hall '-P 2ac 2ab'
_symmetry_space_group_name_H-M 'P b c a'
_atom_sites_solution_hydrogens geom
_atom_sites_solution_primary direct
_atom_sites_solution_secondary difmap
_audit_creation_method SHELXL-97
_cell_angle_alpha 90.00
_cell_angle_beta 90.00
_cell_angle_gamma 90.00
_cell_formula_units_Z 8
_cell_length_a 12.620(3)
_cell_length_b 19.753(4)
_cell_length_c 23.017(5)
_cell_measurement_reflns_used 5733
_cell_measurement_temperature 298(2)
_cell_measurement_theta_max 27.89
_cell_measurement_theta_min 2.39
_cell_volume 5738(2)
_computing_cell_refinement 'SAINT (Bruker, 2007)'
_computing_data_collection 'SMART (Bruker, 2007)'
_computing_data_reduction 'SAINT (Bruker, 2007)'
_computing_molecular_graphics 'DIAMOND (Brandenburg, 1999)'
_computing_publication_material 'SHELXTL (Sheldrick, 2008)'
_computing_structure_refinement 'SHELXL97 (Sheldrick, 2008)'
_computing_structure_solution 'SHELXS97 (Sheldrick, 2008)'
_diffrn_ambient_temperature 298(2)
_diffrn_measured_fraction_theta_full 1.000
_diffrn_measured_fraction_theta_max 1.000
_diffrn_measurement_device_type 'Bruker SMART 1000'
_diffrn_measurement_method '\f and \w'
_diffrn_radiation_monochromator graphite
_diffrn_radiation_source 'fine-focus sealed tube'
_diffrn_radiation_type MoK\a
_diffrn_radiation_wavelength 0.71073
_diffrn_reflns_av_R_equivalents 0.0550
_diffrn_reflns_av_sigmaI/netI 0.0441
_diffrn_reflns_limit_h_max 15
_diffrn_reflns_limit_h_min -14
_diffrn_reflns_limit_k_max 23
_diffrn_reflns_limit_k_min -23
_diffrn_reflns_limit_l_max 27
_diffrn_reflns_limit_l_min -14
_diffrn_reflns_number 25491
_diffrn_reflns_theta_full 25.02
_diffrn_reflns_theta_max 25.02
_diffrn_reflns_theta_min 1.77
_exptl_absorpt_coefficient_mu 0.518
_exptl_absorpt_correction_T_max 0.8394
_exptl_absorpt_correction_T_min 0.7817
_exptl_absorpt_correction_type multi-scan
_exptl_absorpt_process_details '(SADABS; Sheldrick, 1996)'
_exptl_crystal_colour yellow
_exptl_crystal_density_diffrn 1.416
_exptl_crystal_density_method 'not measured'
_exptl_crystal_description block
_exptl_crystal_F_000 2552
_exptl_crystal_size_max 0.50
_exptl_crystal_size_mid 0.48
_exptl_crystal_size_min 0.35
_refine_diff_density_max 1.083
_refine_diff_density_min -0.472
_refine_ls_extinction_method none
_refine_ls_goodness_of_fit_ref 1.058
_refine_ls_hydrogen_treatment constr
_refine_ls_matrix_type full
_refine_ls_number_parameters 376
_refine_ls_number_reflns 5057
_refine_ls_number_restraints 5
_refine_ls_restrained_S_all 1.058
_refine_ls_R_factor_all 0.1003
_refine_ls_R_factor_gt 0.0567
_refine_ls_shift/su_max 0.000
_refine_ls_shift/su_mean 0.000
_refine_ls_structure_factor_coef Fsqd
_refine_ls_weighting_details 'calc w=1/[\s^2^(Fo^2^)+(0.0592P)^2^+17.1897P] where P=(Fo^2^+2Fc^2^)/3'
_refine_ls_weighting_scheme calc
_refine_ls_wR_factor_gt 0.1353
_refine_ls_wR_factor_ref 0.1786
_reflns_number_gt 3208
_reflns_number_total 5057
_reflns_threshold_expression I>2\s(I)
_cod_data_source_file hy2382.cif
_cod_data_source_block I
_cod_database_code 2228406
_cod_database_fobs_code 2228406

loop_
_symmetry_equiv_pos_as_xyz
'x, y, z'
'-x+1/2, -y, z+1/2'
'-x, y+1/2, -z+1/2'
'x+1/2, -y+1/2, -z'
'-x, -y, -z'
'x-1/2, y, -z-1/2'
'x, -y-1/2, z-1/2'
'-x-1/2, y-1/2, z'

loop_
_atom_site_type_symbol
_atom_site_label
_atom_site_fract_x
_atom_site_fract_y
_atom_site_fract_z
_atom_site_U_iso_or_equiv
_atom_site_adp_type
_atom_site_calc_flag
_atom_site_refinement_flags
_atom_site_occupancy
_atom_site_disorder_assembly
_atom_site_disorder_group
Mn Mn1 0.28498(5) 0.10909(3) 0.37476(3) 0.0311(2) Uani d . 1 . .
N N1 0.1631(3) 0.19583(18) 0.39468(16) 0.0367(9) Uani d . 1 . .
N N2 0.2232(4) 0.2701(2) 0.25716(17) 0.0490(11) Uani d . 1 . .
H H2 0.1965 0.3100 0.2544 0.059 Uiso calc R 1 . .
N N3 0.2672(3) 0.17162(18) 0.29797(15) 0.0355(9) Uani d . 1 . .
N N4 0.1688(3) 0.02058(18) 0.35275(16) 0.0365(9) Uani d . 1 . .
N N5 0.2283(4) -0.0537(2) 0.49061(18) 0.0664(15) Uani d . 1 . .
H H5 0.2023 -0.0939 0.4929 0.080 Uiso calc R 1 . .
N N6 0.2631(3) 0.04717(18) 0.45175(15) 0.0350(9) Uani d . 1 . .
O O1 0.0913(3) 0.42772(17) 0.36537(17) 0.0651(11) Uani d . 1 . .
O O2 0.1213(4) 0.37586(18) 0.28288(17) 0.0650(12) Uani d . 1 . .
O O3 0.3547(3) 0.12123(19) 0.22133(16) 0.0646(11) Uani d . 1 . .
O O4 0.0995(3) -0.21079(17) 0.38402(18) 0.0673(12) Uani d . 1 . .
O O5 0.1178(5) -0.1567(2) 0.46503(19) 0.110(2) Uani d . 1 . .
O O6 0.3470(3) 0.09912(18) 0.52887(15) 0.0637(11) Uani d . 1 . .
O O7 0.4045(3) 0.05333(16) 0.32650(15) 0.0475(9) Uani d . 1 . .
H H7A 0.3963 0.0573 0.2900 0.057 Uiso d R 1 . .
H H7B 0.4022 0.0115 0.3351 0.057 Uiso d R 1 . .
O O8 0.3971(2) 0.16651(15) 0.42592(14) 0.0440(8) Uani d . 1 . .
H H8A 0.3819 0.1647 0.4619 0.053 Uiso d R 1 . .
H H8B 0.3977 0.2080 0.4162 0.053 Uiso d R 1 . .
C C1 0.1092(3) 0.3765(2) 0.3365(2) 0.0391(11) Uani d . 1 . .
C C2 0.1627(3) 0.2491(2) 0.35795(19) 0.0308(10) Uani d . 1 . .
C C3 0.1138(3) 0.3108(2) 0.37203(19) 0.0301(10) Uani d . 1 . .
C C4 0.0613(4) 0.3130(2) 0.4252(2) 0.0468(13) Uani d . 1 . .
H H4 0.0279 0.3528 0.4366 0.056 Uiso calc R 1 . .
C C5 0.0578(5) 0.2576(3) 0.4611(2) 0.0643(17) Uani d . 1 . .
H H5A 0.0199 0.2587 0.4958 0.077 Uiso calc R 1 . .
C C6 0.1118(5) 0.2006(3) 0.4444(2) 0.0565(15) Uani d . 1 . .
H H6 0.1123 0.1635 0.4693 0.068 Uiso calc R 1 . .
C C7 0.2186(4) 0.2319(2) 0.30315(18) 0.0341(10) Uani d . 1 . .
C C8 0.3063(4) 0.1685(2) 0.2425(2) 0.0461(12) Uani d . 1 . .
C C9 0.2812(4) 0.2346(3) 0.2106(2) 0.0473(12) Uani d . 1 . .
C C10 0.3824(5) 0.2715(3) 0.1936(3) 0.0673(17) Uani d . 1 . .
H H10A 0.3653 0.3162 0.1803 0.101 Uiso calc R 1 . .
H H10B 0.4173 0.2470 0.1631 0.101 Uiso calc R 1 . .
H H10C 0.4284 0.2744 0.2267 0.101 Uiso calc R 1 . .
C C11 0.2073(5) 0.2211(3) 0.1594(2) 0.0609(15) Uani d . 1 . .
H H11 0.2455 0.1906 0.1331 0.073 Uiso calc R 1 . .
C C12 0.1066(5) 0.1839(3) 0.1777(3) 0.0666(17) Uani d . 1 . .
H H12A 0.1252 0.1447 0.2002 0.100 Uiso calc R 1 . .
H H12B 0.0682 0.1700 0.1437 0.100 Uiso calc R 1 . .
H H12C 0.0632 0.2135 0.2006 0.100 Uiso calc R 1 . .
C C13 0.1825(7) 0.2845(4) 0.1247(3) 0.095(2) Uani d . 1 . .
H H13A 0.1352 0.2734 0.0935 0.142 Uiso calc R 1 . .
H H13B 0.2469 0.3029 0.1091 0.142 Uiso calc R 1 . .
H H13C 0.1497 0.3174 0.1497 0.142 Uiso calc R 1 . .
C C14 0.1122(4) -0.1588(2) 0.4119(2) 0.0452(12) Uani d . 1 . .
C C15 0.1655(3) -0.0322(2) 0.39010(18) 0.0309(10) Uani d . 1 . .
C C16 0.1191(3) -0.0941(2) 0.3754(2) 0.0339(10) Uani d . 1 . .
C C17 0.0734(4) -0.0981(2) 0.3206(2) 0.0443(12) Uani d . 1 . .
H H17 0.0420 -0.1385 0.3088 0.053 Uiso calc R 1 . .
C C18 0.0735(5) -0.0442(3) 0.2836(2) 0.0543(14) Uani d . 1 . .
H H18 0.0406 -0.0469 0.2475 0.065 Uiso calc R 1 . .
C C19 0.1235(4) 0.0142(3) 0.3011(2) 0.0518(14) Uani d . 1 . .
H H19 0.1256 0.0508 0.2756 0.062 Uiso calc R 1 . .
C C20 0.2189(4) -0.0141(2) 0.44567(19) 0.0373(11) Uani d . 1 . .
C C21 0.3027(5) 0.0501(3) 0.5075(2) 0.0505(13) Uani d . 1 . .
C C22 0.2893(5) -0.0204(3) 0.5368(2) 0.0533(12) Uani d U 1 . .
C C23 0.3975(5) -0.0538(3) 0.5459(3) 0.0712(17) Uani d U 1 . .
H H23A 0.3879 -0.0982 0.5620 0.107 Uiso calc R 1 . .
H H23B 0.4390 -0.0269 0.5721 0.107 Uiso calc R 1 . .
H H23C 0.4336 -0.0573 0.5093 0.107 Uiso calc R 1 . .
C C24 0.2253(5) -0.0186(4) 0.5912(3) 0.0735(16) Uani d U 1 . .
H H24 0.2100 -0.0655 0.6021 0.088 Uiso calc R 1 . .
C C25 0.2858(7) 0.0140(4) 0.6421(3) 0.101(3) Uani d . 1 . .
H H25A 0.3512 -0.0097 0.6482 0.152 Uiso calc R 1 . .
H H25B 0.2434 0.0115 0.6767 0.152 Uiso calc R 1 . .
H H25C 0.3004 0.0606 0.6332 0.152 Uiso calc R 1 . .
C C26 0.1188(6) 0.0170(4) 0.5812(3) 0.100(2) Uani d U 1 . .
H H26A 0.1310 0.0639 0.5726 0.150 Uiso calc R 1 . .
H H26B 0.0760 0.0132 0.6155 0.150 Uiso calc R 1 . .
H H26C 0.0828 -0.0039 0.5491 0.150 Uiso calc R 1 . .

loop_
_atom_site_aniso_label
_atom_site_aniso_U_11
_atom_site_aniso_U_22
_atom_site_aniso_U_33
_atom_site_aniso_U_12
_atom_site_aniso_U_13
_atom_site_aniso_U_23
Mn1 0.0387(4) 0.0209(3) 0.0337(4) -0.0009(3) -0.0012(3) 0.0038(3)
N1 0.047(2) 0.029(2) 0.034(2) 0.0061(17) 0.0065(18) 0.0057(17)
N2 0.078(3) 0.031(2) 0.037(2) 0.015(2) 0.004(2) 0.0046(19)
N3 0.049(2) 0.0263(19) 0.031(2) 0.0067(17) 0.0038(17) 0.0039(17)
N4 0.044(2) 0.032(2) 0.033(2) -0.0081(17) -0.0043(18) 0.0033(17)
N5 0.115(4) 0.046(3) 0.039(2) -0.034(3) -0.013(3) 0.012(2)
N6 0.047(2) 0.0271(19) 0.0307(19) -0.0084(17) -0.0055(17) 0.0025(17)
O1 0.097(3) 0.0228(18) 0.076(3) 0.0018(19) 0.020(2) -0.0028(18)
O2 0.105(3) 0.038(2) 0.052(2) 0.029(2) -0.003(2) 0.0107(18)
O3 0.097(3) 0.051(2) 0.046(2) 0.028(2) 0.019(2) 0.0007(18)
O4 0.090(3) 0.0272(19) 0.085(3) -0.0018(19) -0.016(2) 0.003(2)
O5 0.220(6) 0.056(3) 0.052(3) -0.075(3) -0.003(3) 0.016(2)
O6 0.099(3) 0.050(2) 0.042(2) -0.032(2) -0.020(2) 0.0020(18)
O7 0.056(2) 0.0297(17) 0.056(2) 0.0084(16) 0.0059(18) 0.0029(16)
O8 0.052(2) 0.0286(17) 0.052(2) -0.0086(15) -0.0028(17) 0.0019(16)
C1 0.031(2) 0.027(3) 0.059(3) 0.0029(19) -0.002(2) -0.001(2)
C2 0.030(2) 0.028(2) 0.034(2) 0.0033(18) -0.0049(19) 0.0007(19)
C3 0.025(2) 0.026(2) 0.039(2) 0.0009(17) -0.005(2) -0.001(2)
C4 0.048(3) 0.036(3) 0.056(3) 0.013(2) 0.006(3) -0.006(3)
C5 0.081(4) 0.060(4) 0.052(3) 0.025(3) 0.031(3) 0.009(3)
C6 0.075(4) 0.045(3) 0.049(3) 0.018(3) 0.024(3) 0.016(3)
C7 0.045(3) 0.025(2) 0.032(2) 0.003(2) -0.003(2) 0.004(2)
C8 0.064(3) 0.038(3) 0.037(3) 0.011(3) 0.003(2) 0.002(2)
C9 0.056(3) 0.046(3) 0.040(3) 0.006(3) 0.004(2) 0.003(2)
C10 0.060(4) 0.073(4) 0.069(4) -0.018(3) 0.014(3) 0.013(3)
C11 0.068(4) 0.069(4) 0.046(3) 0.010(3) -0.005(3) -0.001(3)
C12 0.060(4) 0.072(4) 0.068(4) -0.012(3) -0.016(3) -0.005(3)
C13 0.109(6) 0.103(6) 0.073(5) 0.009(5) -0.016(4) 0.032(4)
C14 0.047(3) 0.033(3) 0.056(3) -0.012(2) -0.005(3) 0.005(3)
C15 0.032(2) 0.027(2) 0.033(2) -0.0045(18) 0.0043(19) 0.0029(19)
C16 0.032(2) 0.028(2) 0.042(3) -0.0045(18) 0.004(2) -0.003(2)
C17 0.047(3) 0.033(3) 0.053(3) -0.009(2) 0.000(2) -0.007(2)
C18 0.068(4) 0.055(3) 0.040(3) -0.021(3) -0.015(3) 0.001(3)
C19 0.067(4) 0.050(3) 0.039(3) -0.021(3) -0.012(3) 0.010(2)
C20 0.051(3) 0.030(2) 0.031(2) -0.009(2) 0.000(2) 0.003(2)
C21 0.076(4) 0.042(3) 0.034(3) -0.013(3) -0.008(3) 0.004(2)
C22 0.064(3) 0.051(3) 0.045(3) -0.006(2) -0.005(2) -0.001(3)
C23 0.081(3) 0.066(4) 0.066(4) 0.016(3) -0.012(3) 0.015(3)
C24 0.085(4) 0.084(5) 0.052(3) -0.014(3) 0.006(3) 0.001(3)
C25 0.164(8) 0.097(6) 0.043(3) -0.030(6) -0.006(4) -0.004(4)
C26 0.077(4) 0.148(8) 0.075(5) 0.003(4) 0.018(3) -0.010(5)

loop_
_atom_type_symbol
_atom_type_description
_atom_type_scat_dispersion_real
_atom_type_scat_dispersion_imag
_atom_type_scat_source
C C 0.0033 0.0016 'International Tables Vol C Tables 4.2.6.8 and 6.1.1.4'
H H 0.0000 0.0000 'International Tables Vol C Tables 4.2.6.8 and 6.1.1.4'
O O 0.0106 0.0060 'International Tables Vol C Tables 4.2.6.8 and 6.1.1.4'
N N 0.0061 0.0033 'International Tables Vol C Tables 4.2.6.8 and 6.1.1.4'
Mn Mn 0.3368 0.7283 'International Tables Vol C Tables 4.2.6.8 and 6.1.1.4'

loop_
_geom_angle_atom_site_label_1
_geom_angle_atom_site_label_2
_geom_angle_atom_site_label_3
_geom_angle_site_symmetry_1
_geom_angle_site_symmetry_3
_geom_angle
_geom_angle_publ_flag
O8 Mn1 N3 . . 102.29(13) ?
O8 Mn1 N6 . . 86.22(13) ?
N3 Mn1 N6 . . 166.75(15) ?
O8 Mn1 O7 . . 95.15(13) ?
N3 Mn1 O7 . . 86.80(13) ?
N6 Mn1 O7 . . 102.69(14) ?
O8 Mn1 N4 . . 157.06(13) ?
N3 Mn1 N4 . . 100.64(14) ?
N6 Mn1 N4 . . 71.08(13) ?
O7 Mn1 N4 . . 86.87(13) ?
O8 Mn1 N1 . . 86.55(13) ?
N3 Mn1 N1 . . 71.07(13) ?
N6 Mn1 N1 . . 99.70(14) ?
O7 Mn1 N1 . . 157.60(13) ?
N4 Mn1 N1 . . 100.21(14) ?
C6 N1 C2 . . 119.1(4) ?
C6 N1 Mn1 . . 122.9(3) ?
C2 N1 Mn1 . . 116.7(3) ?
C7 N2 C9 . . 109.8(4) ?
C7 N2 H2 . . 125.1 ?
C9 N2 H2 . . 125.1 ?
C7 N3 C8 . . 106.7(4) ?
C7 N3 Mn1 . . 118.7(3) ?
C8 N3 Mn1 . . 134.2(3) ?
C19 N4 C15 . . 118.9(4) ?
C19 N4 Mn1 . . 122.4(3) ?
C15 N4 Mn1 . . 117.3(3) ?
C20 N5 C22 . . 110.7(4) ?
C20 N5 H5 . . 124.7 ?
C22 N5 H5 . . 124.7 ?
C20 N6 C21 . . 106.6(4) ?
C20 N6 Mn1 . . 118.5(3) ?
C21 N6 Mn1 . . 133.7(3) ?
Mn1 O7 H7A . . 111.9 ?
Mn1 O7 H7B . . 110.5 ?
H7A O7 H7B . . 108.4 ?
Mn1 O8 H8A . . 111.1 ?
Mn1 O8 H8B . . 111.5 ?
H8A O8 H8B . . 107.4 ?
O1 C1 O2 . . 124.6(5) ?
O1 C1 C3 . . 114.4(4) ?
O2 C1 C3 . . 121.0(4) ?
N1 C2 C3 . . 122.3(4) ?
N1 C2 C7 . . 110.6(4) ?
C3 C2 C7 . . 127.2(4) ?
C4 C3 C2 . . 116.1(4) ?
C4 C3 C1 . . 115.1(4) ?
C2 C3 C1 . . 128.9(4) ?
C5 C4 C3 . . 121.3(4) ?
C5 C4 H4 . . 119.3 ?
C3 C4 H4 . . 119.3 ?
C4 C5 C6 . . 118.0(5) ?
C4 C5 H5A . . 121.0 ?
C6 C5 H5A . . 121.0 ?
N1 C6 C5 . . 123.1(5) ?
N1 C6 H6 . . 118.5 ?
C5 C6 H6 . . 118.5 ?
N2 C7 N3 . . 114.9(4) ?
N2 C7 C2 . . 125.4(4) ?
N3 C7 C2 . . 119.7(4) ?
O3 C8 N3 . . 126.1(4) ?
O3 C8 C9 . . 124.4(4) ?
N3 C8 C9 . . 109.6(4) ?
N2 C9 C10 . . 112.1(4) ?
N2 C9 C11 . . 110.0(4) ?
C10 C9 C11 . . 113.6(5) ?
N2 C9 C8 . . 99.1(4) ?
C10 C9 C8 . . 110.9(5) ?
C11 C9 C8 . . 110.3(4) ?
C9 C10 H10A . . 109.5 ?
C9 C10 H10B . . 109.5 ?
H10A C10 H10B . . 109.5 ?
C9 C10 H10C . . 109.5 ?
H10A C10 H10C . . 109.5 ?
H10B C10 H10C . . 109.5 ?
C13 C11 C9 . . 112.7(5) ?
C13 C11 C12 . . 111.7(5) ?
C9 C11 C12 . . 112.4(5) ?
C13 C11 H11 . . 106.5 ?
C9 C11 H11 . . 106.5 ?
C12 C11 H11 . . 106.5 ?
C11 C12 H12A . . 109.5 ?
C11 C12 H12B . . 109.5 ?
H12A C12 H12B . . 109.5 ?
C11 C12 H12C . . 109.5 ?
H12A C12 H12C . . 109.5 ?
H12B C12 H12C . . 109.5 ?
C11 C13 H13A . . 109.5 ?
C11 C13 H13B . . 109.5 ?
H13A C13 H13B . . 109.5 ?
C11 C13 H13C . . 109.5 ?
H13A C13 H13C . . 109.5 ?
H13B C13 H13C . . 109.5 ?
O4 C14 O5 . . 124.1(5) ?
O4 C14 C16 . . 114.9(5) ?
O5 C14 C16 . . 121.1(5) ?
N4 C15 C16 . . 122.3(4) ?
N4 C15 C20 . . 110.3(4) ?
C16 C15 C20 . . 127.4(4) ?
C17 C16 C15 . . 116.3(4) ?
C17 C16 C14 . . 115.3(4) ?
C15 C16 C14 . . 128.4(4) ?
C18 C17 C16 . . 121.5(4) ?
C18 C17 H17 . . 119.2 ?
C16 C17 H17 . . 119.2 ?
C17 C18 C19 . . 118.2(5) ?
C17 C18 H18 . . 120.9 ?
C19 C18 H18 . . 120.9 ?
N4 C19 C18 . . 122.7(5) ?
N4 C19 H19 . . 118.6 ?
C18 C19 H19 . . 118.6 ?
N5 C20 N6 . . 114.9(4) ?
N5 C20 C15 . . 125.4(4) ?
N6 C20 C15 . . 119.6(4) ?
O6 C21 N6 . . 125.0(5) ?
O6 C21 C22 . . 125.7(4) ?
N6 C21 C22 . . 109.1(4) ?
N5 C22 C24 . . 109.6(5) ?
N5 C22 C23 . . 112.0(5) ?
C24 C22 C23 . . 112.2(5) ?
N5 C22 C21 . . 98.3(4) ?
C24 C22 C21 . . 113.7(5) ?
C23 C22 C21 . . 110.4(5) ?
C22 C23 H23A . . 109.5 ?
C22 C23 H23B . . 109.5 ?
H23A C23 H23B . . 109.5 ?
C22 C23 H23C . . 109.5 ?
H23A C23 H23C . . 109.5 ?
H23B C23 H23C . . 109.5 ?
C22 C24 C26 . . 111.0(5) ?
C22 C24 C25 . . 112.4(6) ?
C26 C24 C25 . . 111.0(6) ?
C22 C24 H24 . . 107.4 ?
C26 C24 H24 . . 107.4 ?
C25 C24 H24 . . 107.4 ?
C24 C25 H25A . . 109.5 ?
C24 C25 H25B . . 109.5 ?
H25A C25 H25B . . 109.5 ?
C24 C25 H25C . . 109.5 ?
H25A C25 H25C . . 109.5 ?
H25B C25 H25C . . 109.5 ?
C24 C26 H26A . . 109.5 ?
C24 C26 H26B . . 109.5 ?
H26A C26 H26B . . 109.5 ?
C24 C26 H26C . . 109.5 ?
H26A C26 H26C . . 109.5 ?
H26B C26 H26C . . 109.5 ?

loop_
_geom_bond_atom_site_label_1
_geom_bond_atom_site_label_2
_geom_bond_site_symmetry_2
_geom_bond_distance
_geom_bond_publ_flag
Mn1 O8 . 2.163(3) ?
Mn1 N3 . 2.168(4) ?
Mn1 N6 . 2.171(4) ?
Mn1 O7 . 2.173(3) ?
Mn1 N4 . 2.337(4) ?
Mn1 N1 . 2.348(4) ?
N1 C6 . 1.318(6) ?
N1 C2 . 1.350(5) ?
N2 C7 . 1.301(5) ?
N2 C9 . 1.475(6) ?
N2 H2 . 0.8600 ?
N3 C7 . 1.345(5) ?
N3 C8 . 1.369(6) ?
N4 C19 . 1.325(6) ?
N4 C15 . 1.351(5) ?
N5 C20 . 1.303(6) ?
N5 C22 . 1.468(7) ?
N5 H5 . 0.8600 ?
N6 C20 . 1.340(5) ?
N6 C21 . 1.377(6) ?
O1 C1 . 1.231(6) ?
O2 C1 . 1.243(6) ?
O3 C8 . 1.218(6) ?
O4 C14 . 1.222(6) ?
O5 C14 . 1.225(6) ?
O6 C21 . 1.222(6) ?
O7 H7A . 0.8499 ?
O7 H7B . 0.8500 ?
O8 H8A . 0.8500 ?
O8 H8B . 0.8500 ?
C1 C3 . 1.536(6) ?
C2 C3 . 1.403(6) ?
C2 C7 . 1.485(6) ?
C3 C4 . 1.393(7) ?
C4 C5 . 1.372(7) ?
C4 H4 . 0.9300 ?
C5 C6 . 1.372(7) ?
C5 H5A . 0.9300 ?
C6 H6 . 0.9300 ?
C8 C9 . 1.533(7) ?
C9 C10 . 1.520(7) ?
C9 C11 . 1.525(7) ?
C10 H10A . 0.9600 ?
C10 H10B . 0.9600 ?
C10 H10C . 0.9600 ?
C11 C13 . 1.519(8) ?
C11 C12 . 1.527(8) ?
C11 H11 . 0.9800 ?
C12 H12A . 0.9600 ?
C12 H12B . 0.9600 ?
C12 H12C . 0.9600 ?
C13 H13A . 0.9600 ?
C13 H13B . 0.9600 ?
C13 H13C . 0.9600 ?
C14 C16 . 1.531(6) ?
C15 C16 . 1.398(6) ?
C15 C20 . 1.489(6) ?
C16 C17 . 1.390(7) ?
C17 C18 . 1.363(7) ?
C17 H17 . 0.9300 ?
C18 C19 . 1.376(7) ?
C18 H18 . 0.9300 ?
C19 H19 . 0.9300 ?
C21 C22 . 1.556(7) ?
C22 C24 . 1.492(8) ?
C22 C23 . 1.531(8) ?
C23 H23A . 0.9600 ?
C23 H23B . 0.9600 ?
C23 H23C . 0.9600 ?
C24 C26 . 1.534(10) ?
C24 C25 . 1.539(9) ?
C24 H24 . 0.9800 ?
C25 H25A . 0.9600 ?
C25 H25B . 0.9600 ?
C25 H25C . 0.9600 ?
C26 H26A . 0.9600 ?
C26 H26B . 0.9600 ?
C26 H26C . 0.9600 ?

loop_
_geom_hbond_atom_site_label_D
_geom_hbond_atom_site_label_H
_geom_hbond_atom_site_label_A
_geom_hbond_site_symmetry_A
_geom_hbond_distance_DH
_geom_hbond_distance_HA
_geom_hbond_distance_DA
_geom_hbond_angle_DHA
_geom_hbond_publ_flag
N2 H2 O2 . 0.86 1.74 2.524(5) 151 y
N5 H5 O5 . 0.86 1.76 2.535(6) 149 y
O7 H7A O3 . 0.85 2.09 2.838(5) 147 y
O7 H7B O1 8_655 0.85 1.80 2.638(5) 170 y
O8 H8A O6 . 0.85 2.06 2.791(5) 143 y
O8 H8B O4 8_665 0.85 1.77 2.609(5) 171 y

loop_
_geom_torsion_atom_site_label_1
_geom_torsion_atom_site_label_2
_geom_torsion_atom_site_label_3
_geom_torsion_atom_site_label_4
_geom_torsion_site_symmetry_1
_geom_torsion_site_symmetry_2
_geom_torsion_site_symmetry_3
_geom_torsion_site_symmetry_4
_geom_torsion
_geom_torsion_publ_flag
O8 Mn1 N1 C6 . . . . -79.3(4) ?
N3 Mn1 N1 C6 . . . . 176.5(5) ?
N6 Mn1 N1 C6 . . . . 6.3(4) ?
O7 Mn1 N1 C6 . . . . -174.4(4) ?
N4 Mn1 N1 C6 . . . . 78.7(4) ?
O8 Mn1 N1 C2 . . . . 87.5(3) ?
N3 Mn1 N1 C2 . . . . -16.8(3) ?
N6 Mn1 N1 C2 . . . . 173.1(3) ?
O7 Mn1 N1 C2 . . . . -7.7(6) ?
N4 Mn1 N1 C2 . . . . -114.6(3) ?
O8 Mn1 N3 C7 . . . . -68.3(3) ?
N6 Mn1 N3 C7 . . . . 60.8(8) ?
O7 Mn1 N3 C7 . . . . -162.9(3) ?
N4 Mn1 N3 C7 . . . . 110.9(3) ?
N1 Mn1 N3 C7 . . . . 13.6(3) ?
O8 Mn1 N3 C8 . . . . 102.1(5) ?
N6 Mn1 N3 C8 . . . . -128.7(6) ?
O7 Mn1 N3 C8 . . . . 7.5(5) ?
N4 Mn1 N3 C8 . . . . -78.7(5) ?
N1 Mn1 N3 C8 . . . . -175.9(5) ?
O8 Mn1 N4 C19 . . . . -173.7(4) ?
N3 Mn1 N4 C19 . . . . 8.3(4) ?
N6 Mn1 N4 C19 . . . . 177.6(4) ?
O7 Mn1 N4 C19 . . . . -77.8(4) ?
N1 Mn1 N4 C19 . . . . 80.7(4) ?
O8 Mn1 N4 C15 . . . . -7.0(6) ?
N3 Mn1 N4 C15 . . . . 174.9(3) ?
N6 Mn1 N4 C15 . . . . -15.8(3) ?
O7 Mn1 N4 C15 . . . . 88.8(3) ?
N1 Mn1 N4 C15 . . . . -112.6(3) ?
O8 Mn1 N6 C20 . . . . -162.1(4) ?
N3 Mn1 N6 C20 . . . . 67.3(7) ?
O7 Mn1 N6 C20 . . . . -67.6(4) ?
N4 Mn1 N6 C20 . . . . 14.5(3) ?
N1 Mn1 N6 C20 . . . . 112.1(4) ?
O8 Mn1 N6 C21 . . . . 3.2(5) ?
N3 Mn1 N6 C21 . . . . -127.4(6) ?
O7 Mn1 N6 C21 . . . . 97.6(5) ?
N4 Mn1 N6 C21 . . . . 179.8(5) ?
N1 Mn1 N6 C21 . . . . -82.7(5) ?
C6 N1 C2 C3 . . . . 3.1(7) ?
Mn1 N1 C2 C3 . . . . -164.1(3) ?
C6 N1 C2 C7 . . . . -176.3(4) ?
Mn1 N1 C2 C7 . . . . 16.5(5) ?
N1 C2 C3 C4 . . . . -2.8(6) ?
C7 C2 C3 C4 . . . . 176.5(4) ?
N1 C2 C3 C1 . . . . 177.9(4) ?
C7 C2 C3 C1 . . . . -2.8(7) ?
O1 C1 C3 C4 . . . . 22.3(6) ?
O2 C1 C3 C4 . . . . -156.6(5) ?
O1 C1 C3 C2 . . . . -158.4(5) ?
O2 C1 C3 C2 . . . . 22.7(7) ?
C2 C3 C4 C5 . . . . -0.3(7) ?
C1 C3 C4 C5 . . . . 179.1(5) ?
C3 C4 C5 C6 . . . . 2.9(9) ?
C2 N1 C6 C5 . . . . -0.2(9) ?
Mn1 N1 C6 C5 . . . . 166.2(5) ?
C4 C5 C6 N1 . . . . -2.7(10) ?
C9 N2 C7 N3 . . . . 0.8(6) ?
C9 N2 C7 C2 . . . . -177.3(4) ?
C8 N3 C7 N2 . . . . -1.4(6) ?
Mn1 N3 C7 N2 . . . . 171.4(3) ?
C8 N3 C7 C2 . . . . 176.8(4) ?
Mn1 N3 C7 C2 . . . . -10.3(5) ?
N1 C2 C7 N2 . . . . 173.2(5) ?
C3 C2 C7 N2 . . . . -6.2(8) ?
N1 C2 C7 N3 . . . . -4.9(6) ?
C3 C2 C7 N3 . . . . 175.8(4) ?
C7 N3 C8 O3 . . . . -179.3(5) ?
Mn1 N3 C8 O3 . . . . 9.4(9) ?
C7 N3 C8 C9 . . . . 1.4(6) ?
Mn1 N3 C8 C9 . . . . -169.9(3) ?
C7 N2 C9 C10 . . . . -117.0(5) ?
C7 N2 C9 C11 . . . . 115.7(5) ?
C7 N2 C9 C8 . . . . 0.1(5) ?
O3 C8 C9 N2 . . . . 179.8(5) ?
N3 C8 C9 N2 . . . . -0.9(5) ?
O3 C8 C9 C10 . . . . -62.2(7) ?
N3 C8 C9 C10 . . . . 117.0(5) ?
O3 C8 C9 C11 . . . . 64.5(7) ?
N3 C8 C9 C11 . . . . -116.2(5) ?
N2 C9 C11 C13 . . . . 73.7(6) ?
C10 C9 C11 C13 . . . . -52.8(7) ?
C8 C9 C11 C13 . . . . -178.1(5) ?
N2 C9 C11 C12 . . . . -53.7(6) ?
C10 C9 C11 C12 . . . . 179.8(5) ?
C8 C9 C11 C12 . . . . 54.6(6) ?
C19 N4 C15 C16 . . . . 2.4(7) ?
Mn1 N4 C15 C16 . . . . -164.7(3) ?
C19 N4 C15 C20 . . . . -178.9(4) ?
Mn1 N4 C15 C20 . . . . 14.0(5) ?
N4 C15 C16 C17 . . . . -2.0(7) ?
C20 C15 C16 C17 . . . . 179.6(4) ?
N4 C15 C16 C14 . . . . 177.9(4) ?
C20 C15 C16 C14 . . . . -0.6(8) ?
O4 C14 C16 C17 . . . . 22.3(6) ?
O5 C14 C16 C17 . . . . -156.7(6) ?
O4 C14 C16 C15 . . . . -157.6(5) ?
O5 C14 C16 C15 . . . . 23.5(8) ?
C15 C16 C17 C18 . . . . -0.4(7) ?
C14 C16 C17 C18 . . . . 179.7(5) ?
C16 C17 C18 C19 . . . . 2.2(8) ?
C15 N4 C19 C18 . . . . -0.5(8) ?
Mn1 N4 C19 C18 . . . . 166.0(4) ?
C17 C18 C19 N4 . . . . -1.8(9) ?
C22 N5 C20 N6 . . . . -1.6(7) ?
C22 N5 C20 C15 . . . . 177.6(5) ?
C21 N6 C20 N5 . . . . -2.7(6) ?
Mn1 N6 C20 N5 . . . . 166.2(4) ?
C21 N6 C20 C15 . . . . 178.1(4) ?
Mn1 N6 C20 C15 . . . . -13.0(6) ?
N4 C15 C20 N5 . . . . 179.5(5) ?
C16 C15 C20 N5 . . . . -1.9(8) ?
N4 C15 C20 N6 . . . . -1.4(6) ?
C16 C15 C20 N6 . . . . 177.2(4) ?
C20 N6 C21 O6 . . . . -178.5(6) ?
Mn1 N6 C21 O6 . . . . 15.0(9) ?
C20 N6 C21 C22 . . . . 5.6(6) ?
Mn1 N6 C21 C22 . . . . -160.9(4) ?
C20 N5 C22 C24 . . . . 123.4(6) ?
C20 N5 C22 C23 . . . . -111.5(6) ?
C20 N5 C22 C21 . . . . 4.5(6) ?
O6 C21 C22 N5 . . . . 178.0(6) ?
N6 C21 C22 N5 . . . . -6.1(6) ?
O6 C21 C22 C24 . . . . 62.3(8) ?
N6 C21 C22 C24 . . . . -121.8(5) ?
O6 C21 C22 C23 . . . . -64.8(8) ?
N6 C21 C22 C23 . . . . 111.1(5) ?
N5 C22 C24 C26 . . . . -56.6(7) ?
C23 C22 C24 C26 . . . . 178.3(6) ?
C21 C22 C24 C26 . . . . 52.2(7) ?
N5 C22 C24 C25 . . . . 178.4(5) ?
C23 C22 C24 C25 . . . . 53.4(8) ?
C21 C22 C24 C25 . . . . -72.8(7) ?
